data_9011897
loop_
_publ_author_name
'Simonov, M. A.'
'Egorov-Tismenko Y K'
'Kazanskaya, E. V.'
'Belokoneva, E. L.'
'Belov, N. V.'

_publ_section_title
;
 The hydrogen bonds in the crystal structure of the niphontovite
 Ca2/B5O3(OH)6/2*2H2O
;
_journal_name_full 'Soviet Physics Doklady'
_journal_page_first 159
_journal_page_last 161
_journal_volume 23
_journal_year 1978
_chemical_formula_sum 'B6 Ca3 H16 O20'
_chemical_name_mineral Nifontovite
_space_group_IT_number 15
_symmetry_space_group_name_Hall '-B 2b'
_symmetry_space_group_name_H-M 'B 1 1 2/b'
_cell_angle_alpha 90
_cell_angle_beta 90
_cell_angle_gamma 118.40
_cell_length_a 13.119
_cell_length_b 13.445
_cell_length_c 9.526
_cell_formula_units_Z 4
_cell_volume 1478.023
_database_code_amcsd 0015605
_exptl_crystal_density_diffrn 2.342
_cod_original_formula_sum 'Ca3 B6 O20 H16'
_cod_database_code 9011897

loop_
_space_group_symop_operation_xyz
x,y,z
1/2+x,y,1/2+z
-x,1/2-y,z
1/2-x,1/2-y,1/2+z
x,1/2+y,-z
1/2+x,1/2+y,1/2-z
-x,-y,-z
1/2-x,-y,1/2-z

loop_
_atom_site_aniso_label
_atom_site_aniso_U_11
_atom_site_aniso_U_22
_atom_site_aniso_U_33
_atom_site_aniso_U_12
_atom_site_aniso_U_13
_atom_site_aniso_U_23
Ca1 0.00532 0.00684 0.00709 0.00291 0.00000 0.00000
Ca2 0.00722 0.00671 0.00823 0.00380 -0.00051 -0.00038
B1 0.00772 0.00684 0.00861 0.00405 0.00063 0.00000
B2 0.00658 0.00557 0.00760 0.00266 0.00038 0.00038
B3 0.00684 0.00532 0.00849 0.00253 0.00000 0.00038
O1 0.00810 0.00697 0.00963 0.00431 0.00253 0.00266
O2 0.00634 0.00468 0.00963 0.00241 0.00177 0.00063
O3 0.01026 0.00468 0.01089 0.00177 -0.00076 -0.00063
O4 0.00975 0.00658 0.01153 0.00329 0.00355 0.00102
O5 0.00583 0.00557 0.01140 0.00279 0.00139 0.00088
O6 0.01140 0.01229 0.01267 0.00912 0.00025 0.00063
O7 0.00785 0.01102 0.00747 0.00329 -0.00165 -0.00139
O8 0.01368 0.01710 0.00937 0.00962 -0.00278 -0.00570
O9 0.01292 0.01431 0.01773 0.00431 0.00368 -0.00342
O10 0.00912 0.01152 0.00747 0.00545 0.00000 0.00088

loop_
_atom_site_label
_atom_site_fract_x
_atom_site_fract_y
_atom_site_fract_z
_atom_site_U_iso_or_equiv
Ca1 0.00000 0.25000 0.24378 0.00646
Ca2 0.33830 0.57045 0.90893 0.00709
B1 0.26060 0.16800 0.34020 0.00747
B2 0.09160 0.15770 0.47340 0.00671
B3 0.24280 0.34300 0.34880 0.00684
O1 0.17820 0.11930 0.45810 0.00785
O2 0.13840 0.27700 0.43670 0.00684
O3 0.30500 0.45860 0.40950 0.00912
O4 0.01070 0.40540 0.37710 0.00937
O5 0.31800 0.29100 0.34400 0.00747
O6 0.34350 0.12300 0.34250 0.01039
O7 0.45950 0.36630 0.11560 0.00937
O8 0.20370 0.11870 0.20460 0.01267
O9 0.01860 0.13960 0.04600 0.01545
O10 0.19940 0.35140 0.20610 0.00912
H1 0.81300 0.00600 0.14100 0.08359
H2 0.97700 0.02900 0.37600 0.10385
H3 0.41500 0.17200 0.40500 0.12412
H4 0.59600 0.17100 0.19700 0.07472
H5 0.14200 0.13000 0.16100 0.11525
H6 0.55400 0.15700 0.47100 0.07219
H7 0.96400 0.07500 0.03200 0.05319
H8 0.76600 0.15000 0.13600 0.11145

loop_
_cod_related_entry_id
_cod_related_entry_database
_cod_related_entry_code
1 AMCSD 0015605
